data_1526822
loop_
_publ_author_name
'Lambert, S.'
'Leligny, H.'
'Grebille, D.'

_publ_section_title
;
 Three forms of the misfit layered cobaltite (Ca2 Co O3) (Co O2)1.62. A 4D
 structural investigation
;
_journal_name_full 'Journal of Solid State Chemistry'
_journal_page_first 322
_journal_page_last 331
_journal_volume 160
_journal_year 2001
_chemical_formula_sum 'Co O2'
_space_group_IT_number 63
_symmetry_space_group_name_Hall '-C 2c 2c'
_symmetry_space_group_name_H-M 'C c m m'
_cell_angle_alpha 90
_cell_angle_beta 90
_cell_angle_gamma 90
_cell_formula_units_Z 4
_cell_length_a 4.834
_cell_length_b 2.82
_cell_length_c 21.518
_cell_volume 293.331
_citation_journal_id_ASTM JSSCBI
_cod_data_source_file Lambert_JSSCBI_2001_1629.cif
_cod_data_source_block Co1O2
_cod_original_cell_volume 293.3308
_cod_original_sg_symbol_Hall '-C 2c 2 (y,-x,z)'
_cod_original_formula_sum 'Co1 O2'
_cod_database_code 1526822

loop_
_symmetry_equiv_pos_as_xyz
x,y,z
-x,-y,z+1/2
-x,y,-z
x,-y,-z+1/2
-x,-y,-z
x,y,-z-1/2
x,-y,z
-x,y,z-1/2
x+1/2,y+1/2,z
-x+1/2,-y+1/2,z+1/2
-x+1/2,y+1/2,-z
x+1/2,-y+1/2,-z+1/2
-x+1/2,-y+1/2,-z
x+1/2,y+1/2,-z-1/2
x+1/2,-y+1/2,z
-x+1/2,y+1/2,z-1/2

loop_
_atom_site_label
_atom_site_type_symbol
_atom_site_fract_x
_atom_site_fract_y
_atom_site_fract_z
_atom_site_occupancy
_atom_site_U_iso_or_equiv
O1 O-2 0.5843 0.25 -0.04697 0.5 0.0
Co1 Co+4 0.25 0.25 0 0.5 0.0
